data_2202103
loop_
_publ_author_name
'Bohari M. Yamin'
'M. Sukeri M. Yusof'

_publ_section_title
;
 <i>N</i>-Benzoyl-<i>N</i>'-phenylthiourea
;
_journal_issue 2
_journal_name_full 'Acta Crystallographica Section E'
_journal_page_first o151
_journal_page_last o152
_journal_paper_doi 10.1107/S1600536802023711
_journal_volume 59
_journal_year 2003
_chemical_formula_moiety 'C14 H12 N2 O S'
_chemical_formula_sum 'C14 H12 N2 O S'
_chemical_formula_weight 256.32
_chemical_name_systematic
;
N-Benzoyl- N'-Phenylthiourea
;
_space_group_IT_number 14
_symmetry_cell_setting monoclinic
_symmetry_space_group_name_Hall '-P 2ybc'
_symmetry_space_group_name_H-M 'P 1 21/c 1'
_atom_sites_solution_hydrogens geom
_atom_sites_solution_primary direct
_atom_sites_solution_secondary difmap
_audit_creation_method SHELXL-97
_cell_angle_alpha 90
_cell_angle_beta 104.484(2)
_cell_angle_gamma 90
_cell_formula_units_Z 4
_cell_length_a 12.8492(11)
_cell_length_b 5.1963(5)
_cell_length_c 19.5971(18)
_cell_measurement_reflns_used 2753
_cell_measurement_temperature 293(2)
_cell_measurement_theta_max 27.6
_cell_measurement_theta_min 1.6
_cell_volume 1266.9(2)
_computing_cell_refinement 'SAINT (Siemens, 1996)'
_computing_data_collection 'SMART (Siemens, 1996)'
_computing_data_reduction SAINT
_computing_molecular_graphics SHELXTL
_computing_publication_material 'SHELXTL, PARST (Nardelli, 1995) and PLATON (Spek, 1990)'
_computing_structure_refinement SHELXTL
_computing_structure_solution 'SHELXTL (Sheldrick, 1997)'
_diffrn_ambient_temperature 293(2)
_diffrn_detector_area_resol_mean 83.66
_diffrn_measured_fraction_theta_full 0.992
_diffrn_measured_fraction_theta_max 0.99
_diffrn_measurement_device_type
;
Bruker SMART APEX CCD area-detector difrractometer
;
_diffrn_measurement_method '\w scan'
_diffrn_radiation_monochromator graphite
_diffrn_radiation_source 'fine-focus sealed tube'
_diffrn_radiation_type MoK\a
_diffrn_radiation_wavelength 0.71073
_diffrn_reflns_av_R_equivalents 0.0172
_diffrn_reflns_av_sigmaI/netI 0.0213
_diffrn_reflns_limit_h_max 16
_diffrn_reflns_limit_h_min -16
_diffrn_reflns_limit_k_max 6
_diffrn_reflns_limit_k_min -5
_diffrn_reflns_limit_l_max 25
_diffrn_reflns_limit_l_min -20
_diffrn_reflns_number 8234
_diffrn_reflns_theta_full 27.6
_diffrn_reflns_theta_max 27.6
_diffrn_reflns_theta_min 1.6
_diffrn_standards_decay_% 0
_diffrn_standards_interval_count 0
_diffrn_standards_interval_time 0
_diffrn_standards_number 0
_exptl_absorpt_coefficient_mu 0.244
_exptl_absorpt_correction_T_max 0.9304
_exptl_absorpt_correction_T_min 0.8961
_exptl_absorpt_correction_type multi-scan
_exptl_absorpt_process_details '(SADABS; Sheldrick, 1996)'
_exptl_crystal_colour colourless
_exptl_crystal_density_diffrn 1.344
_exptl_crystal_density_method 'not measured'
_exptl_crystal_description block
_exptl_crystal_F_000 536
_exptl_crystal_size_max 0.46
_exptl_crystal_size_mid 0.33
_exptl_crystal_size_min 0.30
_refine_diff_density_max 0.235
_refine_diff_density_min -0.139
_refine_ls_extinction_method none
_refine_ls_goodness_of_fit_ref 1.035
_refine_ls_hydrogen_treatment constr
_refine_ls_matrix_type full
_refine_ls_number_parameters 163
_refine_ls_number_reflns 2917
_refine_ls_number_restraints 0
_refine_ls_restrained_S_all 1.035
_refine_ls_R_factor_all 0.0560
_refine_ls_R_factor_gt 0.0449
_refine_ls_shift/su_max <0.001
_refine_ls_shift/su_mean 0.000
_refine_ls_structure_factor_coef Fsqd
_refine_ls_weighting_details 'calc w = 1/[\s^2^(Fo^2^)+(0.0646P)^2^+0.2031P] where P = (Fo^2^+2Fc^2^)/3'
_refine_ls_weighting_scheme calc
_refine_ls_wR_factor_gt 0.1166
_refine_ls_wR_factor_ref 0.1252
_reflns_number_gt 2304
_reflns_number_total 2917
_reflns_threshold_expression I>2\s(I)
_cod_data_source_file ob6205.cif
_cod_data_source_block I
_cod_depositor_comments
;
The following automatic conversions were performed:
'_symmetry_cell_setting' value 'Monoclinic' changed to 'monoclinic'
according to '/home/saulius/struct/CIF-dictionaries/cif_core.dic'
dictionary named 'cif_core.dic' version 2.4.1 from 2010-06-29.

Automatic conversion script
Id: cif_fix_enum 1527 2010-12-29 10:47:43Z saulius 

The following automatic conversions were performed:

'_symmetry_cell_setting' value 'Monoclinic' changed to 'monoclinic'
according to /home/saulius/struct/CIF-dictionaries/cif_core.dic
dictionary named 'cif_core.dic' version 2.4.1 from 2010-06-29.

Automatic conversion script
Id: cif_fix_values 1715 2011-07-08 13:25:40Z adriana 
;
_cod_original_sg_symbol_H-M 'P 21/c'
_cod_database_code 2202103
_cod_database_fobs_code 2202103

loop_
_symmetry_equiv_pos_as_xyz
'x, y, z'
'-x, y+1/2, -z+1/2'
'-x, -y, -z'
'x, -y-1/2, z-1/2'

loop_
_atom_site_label
_atom_site_fract_x
_atom_site_fract_y
_atom_site_fract_z
_atom_site_U_iso_or_equiv
_atom_site_adp_type
_atom_site_calc_flag
_atom_site_refinement_flags
_atom_site_occupancy
_atom_site_disorder_assembly
_atom_site_disorder_group
_atom_site_type_symbol
S1 0.10979(3) 0.70045(11) 0.08198(2) 0.06806(19) Uani d . 1 . . S
N1 0.17647(10) 0.4294(3) -0.01131(7) 0.0541(3) Uani d . 1 . . N
H1B 0.1151 0.3563 -0.0159 0.065 Uiso calc R 1 . . H
C1 0.10703(13) -0.0163(3) -0.10315(9) 0.0580(4) Uani d . 1 . . C
H1A 0.0832 -0.0163 -0.0621 0.070 Uiso calc R 1 . . H
C2 0.06561(16) -0.1910(4) -0.15596(11) 0.0677(5) Uani d . 1 . . C
H2A 0.0143 -0.3097 -0.1502 0.081 Uiso calc R 1 . . H
C3 0.09957(17) -0.1906(4) -0.21662(11) 0.0724(5) Uani d . 1 . . C
H3A 0.0716 -0.3095 -0.2519 0.087 Uiso calc R 1 . . H
C4 0.17474(17) -0.0155(5) -0.22571(11) 0.0775(6) Uani d . 1 . . C
H4A 0.1970 -0.0143 -0.2674 0.093 Uiso calc R 1 . . H
C5 0.21709(15) 0.1579(4) -0.17340(10) 0.0702(5) Uani d . 1 . . C
H5A 0.2684 0.2757 -0.1796 0.084 Uiso calc R 1 . . H
C6 0.18387(13) 0.1585(3) -0.11134(9) 0.0536(4) Uani d . 1 . . C
C7 0.23561(13) 0.3456(3) -0.05654(9) 0.0575(4) Uani d . 1 . . C
C8 0.20285(12) 0.6170(3) 0.04097(8) 0.0512(4) Uani d . 1 . . C
C9 0.35789(13) 0.9072(3) 0.09429(8) 0.0539(4) Uani d . 1 . . C
C10 0.46107(15) 0.9478(4) 0.08782(11) 0.0738(5) Uani d . 1 . . C
H10A 0.4882 0.8451 0.0574 0.089 Uiso calc R 1 . . H
C11 0.52398(17) 1.1378(5) 0.12570(13) 0.0849(6) Uani d . 1 . . C
H11A 0.5932 1.1638 0.1206 0.102 Uiso calc R 1 . . H
C12 0.48567(18) 1.2893(4) 0.17092(12) 0.0787(6) Uani d . 1 . . C
H12A 0.5280 1.4195 0.1963 0.094 Uiso calc R 1 . . H
C13 0.38453(18) 1.2466(4) 0.17824(12) 0.0788(6) Uani d . 1 . . C
H13A 0.3587 1.3474 0.2096 0.095 Uiso calc R 1 . . H
C14 0.31939(15) 1.0581(4) 0.14048(10) 0.0690(5) Uani d . 1 . . C
H14A 0.2503 1.0328 0.1461 0.083 Uiso calc R 1 . . H
N2 0.30135(11) 0.7114(3) 0.05072(7) 0.0583(4) Uani d . 1 . . N
H2B 0.3383 0.6379 0.0252 0.070 Uiso calc R 1 . . H
O1 0.32631(11) 0.4254(3) -0.05285(8) 0.0810(4) Uani d . 1 . . O

loop_
_atom_site_aniso_label
_atom_site_aniso_U_11
_atom_site_aniso_U_22
_atom_site_aniso_U_33
_atom_site_aniso_U_12
_atom_site_aniso_U_13
_atom_site_aniso_U_23
S1 0.0541(3) 0.1055(4) 0.0507(3) -0.0062(2) 0.0246(2) -0.0108(2)
N1 0.0476(7) 0.0707(9) 0.0465(7) -0.0033(6) 0.0166(5) -0.0008(6)
C1 0.0617(9) 0.0591(10) 0.0556(9) 0.0065(8) 0.0189(8) 0.0130(7)
C2 0.0697(11) 0.0562(10) 0.0766(12) -0.0064(8) 0.0167(9) 0.0080(9)
C3 0.0727(12) 0.0720(12) 0.0700(12) -0.0040(10) 0.0132(10) -0.0122(9)
C4 0.0773(12) 0.0974(15) 0.0638(11) -0.0111(11) 0.0286(10) -0.0176(10)
C5 0.0664(11) 0.0859(13) 0.0660(11) -0.0157(10) 0.0310(9) -0.0134(9)
C6 0.0503(8) 0.0597(9) 0.0526(9) 0.0049(7) 0.0160(7) 0.0010(7)
C7 0.0502(8) 0.0697(10) 0.0558(9) 0.0018(8) 0.0197(7) -0.0020(8)
C8 0.0481(8) 0.0677(10) 0.0389(7) 0.0038(7) 0.0130(6) 0.0063(7)
C9 0.0511(8) 0.0615(10) 0.0484(8) 0.0055(7) 0.0114(7) 0.0046(7)
C10 0.0583(10) 0.0895(14) 0.0781(13) -0.0046(10) 0.0253(9) -0.0133(11)
C11 0.0613(11) 0.0952(16) 0.0981(16) -0.0161(11) 0.0196(11) -0.0085(13)
C12 0.0789(14) 0.0693(12) 0.0823(14) -0.0067(10) 0.0096(11) -0.0059(10)
C13 0.0805(14) 0.0768(13) 0.0799(14) 0.0027(11) 0.0215(11) -0.0171(10)
C14 0.0611(10) 0.0782(12) 0.0705(12) 0.0001(9) 0.0212(9) -0.0106(9)
N2 0.0475(7) 0.0749(9) 0.0554(8) 0.0015(6) 0.0183(6) -0.0090(7)
O1 0.0571(7) 0.1070(11) 0.0874(10) -0.0149(7) 0.0339(7) -0.0355(8)

loop_
_atom_type_symbol
_atom_type_description
_atom_type_scat_dispersion_real
_atom_type_scat_dispersion_imag
_atom_type_scat_source
C C 0.0033 0.0016 'International Tables Vol C Tables 4.2.6.8 and 6.1.1.4'
H H 0.0000 0.0000 'International Tables Vol C Tables 4.2.6.8 and 6.1.1.4'
N N 0.0061 0.0033 'International Tables Vol C Tables 4.2.6.8 and 6.1.1.4'
O O 0.0106 0.0060 'International Tables Vol C Tables 4.2.6.8 and 6.1.1.4'
S S 0.1246 0.1234 'International Tables Vol C Tables 4.2.6.8 and 6.1.1.4'

loop_
_geom_angle_atom_site_label_1
_geom_angle_atom_site_label_2
_geom_angle_atom_site_label_3
_geom_angle
_geom_angle_publ_flag
C7 N1 C8 128.58(14) yes
C7 N1 H1B 115.7 ?
C8 N1 H1B 115.7 ?
C2 C1 C6 119.93(16) ?
C2 C1 H1A 120.0 ?
C6 C1 H1A 120.0 ?
C3 C2 C1 120.32(18) ?
C3 C2 H2A 119.8 ?
C1 C2 H2A 119.8 ?
C2 C3 C4 120.23(19) ?
C2 C3 H3A 119.9 ?
C4 C3 H3A 119.9 ?
C3 C4 C5 120.00(18) ?
C3 C4 H4A 120.0 ?
C5 C4 H4A 120.0 ?
C4 C5 C6 120.40(18) ?
C4 C5 H5A 119.8 ?
C6 C5 H5A 119.8 ?
C1 C6 C5 119.13(16) ?
C1 C6 C7 123.60(15) ?
C5 C6 C7 117.25(15) ?
O1 C7 N1 121.83(16) yes
O1 C7 C6 121.02(15) ?
N1 C7 C6 117.13(14) ?
N2 C8 N1 114.38(14) yes
N2 C8 S1 127.73(13) yes
N1 C8 S1 117.88(12) yes
C10 C9 C14 118.97(17) ?
C10 C9 N2 114.63(15) ?
C14 C9 N2 126.40(15) ?
C11 C10 C9 120.69(19) ?
C11 C10 H10A 119.7 ?
C9 C10 H10A 119.7 ?
C12 C11 C10 120.5(2) ?
C12 C11 H11A 119.8 ?
C10 C11 H11A 119.8 ?
C13 C12 C11 118.9(2) ?
C13 C12 H12A 120.6 ?
C11 C12 H12A 120.6 ?
C12 C13 C14 121.8(2) ?
C12 C13 H13A 119.1 ?
C14 C13 H13A 119.1 ?
C13 C14 C9 119.15(18) ?
C13 C14 H14A 120.4 ?
C9 C14 H14A 120.4 ?
C8 N2 C9 133.16(14) yes
C8 N2 H2B 113.4 ?
C9 N2 H2B 113.4 ?

loop_
_geom_bond_atom_site_label_1
_geom_bond_atom_site_label_2
_geom_bond_site_symmetry_2
_geom_bond_distance
_geom_bond_publ_flag
S1 C8 . 1.6567(15) yes
N1 C7 . 1.3746(19) yes
N1 C8 . 1.393(2) yes
N1 H1B . 0.8600 ?
C1 C2 . 1.380(3) ?
C1 C6 . 1.380(2) ?
C1 H1A . 0.9300 ?
C2 C3 . 1.365(3) ?
C2 H2A . 0.9300 ?
C3 C4 . 1.371(3) ?
C3 H3A . 0.9300 ?
C4 C5 . 1.371(3) ?
C4 H4A . 0.9300 ?
C5 C6 . 1.386(2) ?
C5 H5A . 0.9300 ?
C6 C7 . 1.478(2) ?
C7 O1 . 1.222(2) yes
C8 N2 . 1.326(2) yes
C9 C10 . 1.379(2) ?
C9 C14 . 1.379(2) ?
C9 N2 . 1.408(2) yes
C10 C11 . 1.371(3) ?
C10 H10A . 0.9300 ?
C11 C12 . 1.366(3) ?
C11 H11A . 0.9300 ?
C12 C13 . 1.361(3) ?
C12 H12A . 0.9300 ?
C13 C14 . 1.378(3) ?
C13 H13A . 0.9300 ?
C14 H14A . 0.9300 ?
N2 H2B . 0.8600 ?

loop_
_geom_hbond_atom_site_label_D
_geom_hbond_atom_site_label_H
_geom_hbond_atom_site_label_A
_geom_hbond_site_symmetry_A
_geom_hbond_distance_DH
_geom_hbond_distance_HA
_geom_hbond_distance_DA
_geom_hbond_angle_DHA
_geom_hbond_publ_flag
N1 H1B S1 3_565 0.86 2.87 3.6544(14) 152 yes
N2 H2B O1 1_555 0.86 1.86 2.599(2) 143 yes
C14 H14A S1 1_555 0.93 2.59 3.237(2) 127 yes

loop_
_geom_torsion_atom_site_label_1
_geom_torsion_atom_site_label_2
_geom_torsion_atom_site_label_3
_geom_torsion_atom_site_label_4
_geom_torsion
C6 C1 C2 C3 -0.6(3)
C1 C2 C3 C4 -0.3(3)
C2 C3 C4 C5 0.8(3)
C3 C4 C5 C6 -0.4(3)
C2 C1 C6 C5 1.0(3)
C2 C1 C6 C7 -177.57(16)
C4 C5 C6 C1 -0.5(3)
C4 C5 C6 C7 178.14(19)
C8 N1 C7 O1 3.7(3)
C8 N1 C7 C6 -174.84(15)
C1 C6 C7 O1 152.07(18)
C5 C6 C7 O1 -26.5(3)
C1 C6 C7 N1 -29.3(2)
C5 C6 C7 N1 152.08(17)
C7 N1 C8 N2 -5.2(2)
C7 N1 C8 S1 173.54(14)
C14 C9 C10 C11 -1.1(3)
N2 C9 C10 C11 178.10(19)
C9 C10 C11 C12 0.4(3)
C10 C11 C12 C13 0.7(4)
C11 C12 C13 C14 -1.1(3)
C12 C13 C14 C9 0.4(3)
C10 C9 C14 C13 0.7(3)
N2 C9 C14 C13 -178.43(18)
N1 C8 N2 C9 176.40(16)
S1 C8 N2 C9 -2.2(3)
C10 C9 N2 C8 -179.38(18)
C14 C9 N2 C8 -0.2(3)

loop_
_cod_related_entry_id
_cod_related_entry_database
_cod_related_entry_code
1 ChemSpider 635904
